data_4327430
loop_
_publ_author_name
'Sankar Prasad Rath'
'Marilyn M. Olmstead'
'Alan L. Balch'

_publ_section_title
;
 Reactions of meso-Hydroxyhemes with Carbon Monoxide and Reducing Agents
 in Search of the Elusive Species Responsible for the g= 2.006 Resonance
 of Carbon Monoxide-Treated Heme Oxygenase. Isolation of Diamagnetic
 Iron(II) Complexes of Octaethyl-meso-hydroxyporphyrin
;
_journal_name_full 'Inorganic Chemistry'
_journal_page_first 6357
_journal_page_last 6365
_journal_paper_doi 10.1021/ic049581+
_journal_volume 43
_journal_year 2004
_chemical_formula_sum 'C42 H53 Fe N7 O2'
_chemical_formula_weight 743.76
_chemical_name_common '[Fe(OEPOH)(CO)(N2H4)].py'
_chemical_name_systematic
; 
 ? 
;
_space_group_IT_number 2
_symmetry_cell_setting triclinic
_symmetry_space_group_name_Hall '-P 1'
_symmetry_space_group_name_H-M 'P -1'
_atom_sites_solution_hydrogens geom
_atom_sites_solution_primary direct
_atom_sites_solution_secondary difmap
_audit_creation_method SHELXL-97
_cell_angle_alpha 78.066(3)
_cell_angle_beta 76.444(3)
_cell_angle_gamma 86.994(3)
_cell_formula_units_Z 2
_cell_length_a 10.6806(15)
_cell_length_b 13.4729(19)
_cell_length_c 13.869(2)
_cell_measurement_reflns_used 3653
_cell_measurement_temperature 91(2)
_cell_measurement_theta_max 27.2
_cell_measurement_theta_min 2.4
_cell_volume 1898.2(5)
_computing_cell_refinement SMART
_computing_data_collection 'SMART 5.054 (Bruker, 2002)'
_computing_data_reduction 'SAINT 6.35A (Bruker, 2002)'
_computing_molecular_graphics 'SHELXTL 5.1, XP (Sheldrick, 2003)'
_computing_publication_material SHELXL97
_computing_structure_refinement 'SHELXL97 (Sheldrick, 1997)'
_computing_structure_solution 'SHELXS97 (Sheldrick, 1990)'
_diffrn_ambient_temperature 91(2)
_diffrn_detector_area_resol_mean 8.3
_diffrn_measured_fraction_theta_full 0.996
_diffrn_measured_fraction_theta_max 0.996
_diffrn_measurement_device_type 'Bruker SMART 1000'
_diffrn_measurement_method \w
_diffrn_radiation_monochromator graphite
_diffrn_radiation_source 'normal-focus sealed tube'
_diffrn_radiation_type MoK\a
_diffrn_radiation_wavelength 0.71073
_diffrn_reflns_av_R_equivalents 0.0689
_diffrn_reflns_av_sigmaI/netI 0.1010
_diffrn_reflns_limit_h_max 13
_diffrn_reflns_limit_h_min -13
_diffrn_reflns_limit_k_max 17
_diffrn_reflns_limit_k_min -16
_diffrn_reflns_limit_l_max 17
_diffrn_reflns_limit_l_min -17
_diffrn_reflns_number 20803
_diffrn_reflns_theta_full 27.46
_diffrn_reflns_theta_max 27.46
_diffrn_reflns_theta_min 1.54
_diffrn_standards_number 0
_exptl_absorpt_coefficient_mu 0.443
_exptl_absorpt_correction_T_max 0.9987
_exptl_absorpt_correction_T_min 0.8426
_exptl_absorpt_correction_type multi-scan
_exptl_absorpt_process_details 'SADABS 2.05 (Sheldrick, 2002)'
_exptl_crystal_colour red
_exptl_crystal_density_diffrn 1.301
_exptl_crystal_description plate
_exptl_crystal_F_000 792
_exptl_crystal_size_max 0.40
_exptl_crystal_size_mid 0.30
_exptl_crystal_size_min 0.00
_refine_diff_density_max 1.110
_refine_diff_density_min -0.772
_refine_diff_density_rms 0.095
_refine_ls_extinction_method none
_refine_ls_goodness_of_fit_ref 1.114
_refine_ls_hydrogen_treatment mixed
_refine_ls_matrix_type full
_refine_ls_number_parameters 498
_refine_ls_number_reflns 8631
_refine_ls_number_restraints 6
_refine_ls_restrained_S_all 1.114
_refine_ls_R_factor_all 0.1137
_refine_ls_R_factor_gt 0.0672
_refine_ls_shift/su_max 0.141
_refine_ls_shift/su_mean 0.003
_refine_ls_structure_factor_coef Fsqd
_refine_ls_weighting_details 'calc w=1/[\s^2^(Fo^2^)+(0.0970P)^2^] where P=(Fo^2^+2Fc^2^)/3'
_refine_ls_weighting_scheme calc
_refine_ls_wR_factor_gt 0.1863
_refine_ls_wR_factor_ref 0.2014
_reflns_number_gt 5290
_reflns_number_total 8631
_reflns_threshold_expression I>2\s(I)
_cod_data_source_file ic0495812Bsi20040331_093237_2.cif
_cod_data_source_block sr02
_cod_original_cell_volume 1898.1(5)
_cod_database_code 4327430

loop_
_symmetry_equiv_pos_as_xyz
'x, y, z'
'-x, -y, -z'

loop_
_atom_site_label
_atom_site_type_symbol
_atom_site_fract_x
_atom_site_fract_y
_atom_site_fract_z
_atom_site_U_iso_or_equiv
_atom_site_adp_type
_atom_site_occupancy
_atom_site_symmetry_multiplicity
_atom_site_calc_flag
_atom_site_refinement_flags
_atom_site_disorder_assembly
_atom_site_disorder_group
Fe Fe 0.63401(5) 0.50712(4) -0.30417(4) 0.01422(16) Uani 1 1 d . A .
O1 O 0.5667(4) 0.1425(3) -0.2422(3) 0.0363(10) Uiso 0.72 1 d P A 1
H1 H 0.6523 0.1156 -0.2431 0.044 Uiso 0.72 1 d P B 1
O1B O 0.6880(11) 0.8732(9) -0.3621(9) 0.0363(10) Uiso 0.28 1 d P A 2
H1B H 0.6189 0.8987 -0.3917 0.044 Uiso 0.28 1 d P C 2
O2 O 0.8382(3) 0.4801(2) -0.1930(2) 0.0320(8) Uani 1 1 d . E .
N1 N 0.7028(3) 0.3959(2) -0.3796(2) 0.0158(7) Uani 1 1 d . . .
N2 N 0.5212(3) 0.4040(2) -0.1975(2) 0.0151(7) Uani 1 1 d . A .
N3 N 0.5517(3) 0.6195(2) -0.2351(2) 0.0152(7) Uani 1 1 d . A .
N4 N 0.7383(3) 0.6111(2) -0.4146(2) 0.0175(7) Uani 1 1 d . A .
N5 N 0.4872(3) 0.5300(2) -0.3809(2) 0.0180(7) Uani 1 1 d . . .
H5A H 0.4181 0.5570 -0.3438 0.022 Uiso 1 1 d . . .
H5B H 0.5263 0.5521 -0.4460 0.022 Uiso 0.70 1 d P D 1
N6 N 0.4176(4) 0.4459(4) -0.3909(4) 0.0229(11) Uani 0.70 1 d PD E 1
H6A H 0.3374 0.4651 -0.3938 0.027 Uiso 0.70 1 d PD F 1
H6B H 0.4071 0.4027 -0.3323 0.027 Uiso 0.70 1 d PD G 1
H5C H 0.4656 0.4707 -0.3936 0.027 Uiso 0.30 1 d P H 2
N6B N 0.4922(9) 0.6047(7) -0.4612(8) 0.020(2) Uiso 0.30 1 d PD E 2
H6BA H 0.4178 0.6347 -0.4661 0.024 Uiso 0.30 1 d PD I 2
H6BB H 0.5398 0.6583 -0.4651 0.024 Uiso 0.30 1 d PD J 2
N7 N 0.7881(4) 0.0361(3) -0.2067(3) 0.0410(10) Uani 1 1 d . . .
C1 C 0.7904(3) 0.4083(3) -0.4706(3) 0.0153(8) Uani 1 1 d . . .
C2 C 0.8100(4) 0.3129(3) -0.5068(3) 0.0196(8) Uani 1 1 d . . .
C3 C 0.7328(4) 0.2435(3) -0.4356(3) 0.0203(8) Uani 1 1 d . . .
C4 C 0.6696(4) 0.2956(3) -0.3550(3) 0.0168(8) Uani 1 1 d . A .
C5 C 0.5877(4) 0.2495(3) -0.2641(3) 0.0182(8) Uani 1 1 d . . .
H5 H 0.5777 0.1769 -0.2517 0.022 Uiso 0.28 1 d P K 2
C6 C 0.5194(3) 0.2998(3) -0.1892(3) 0.0152(8) Uani 1 1 d . A .
C7 C 0.4323(4) 0.2521(3) -0.0946(3) 0.0190(8) Uani 1 1 d . . .
C8 C 0.3792(3) 0.3296(3) -0.0488(3) 0.0152(8) Uani 1 1 d . A .
C9 C 0.4359(3) 0.4235(3) -0.1121(3) 0.0143(8) Uani 1 1 d . . .
C10 C 0.4083(3) 0.5177(3) -0.0878(3) 0.0152(8) Uani 1 1 d . A .
H10 H 0.3484 0.5200 -0.0257 0.018 Uiso 1 1 calc R . .
C11 C 0.4597(3) 0.6095(3) -0.1454(3) 0.0139(8) Uani 1 1 d . . .
C12 C 0.4237(4) 0.7071(3) -0.1187(3) 0.0181(8) Uani 1 1 d . A .
C13 C 0.4937(4) 0.7782(3) -0.1940(3) 0.0201(8) Uani 1 1 d . . .
C14 C 0.5750(4) 0.7227(3) -0.2654(3) 0.0197(8) Uani 1 1 d . A .
C15 C 0.6646(4) 0.7656(3) -0.3511(4) 0.0323(11) Uani 1 1 d . . .
H15 H 0.6755 0.8380 -0.3635 0.039 Uiso 0.72 1 d P L 1
C16 C 0.7413(4) 0.7146(3) -0.4214(3) 0.0269(10) Uani 1 1 d . A .
C17 C 0.8316(5) 0.7604(4) -0.5132(4) 0.0407(14) Uani 1 1 d . . .
C18 C 0.8837(4) 0.6866(3) -0.5622(3) 0.0237(9) Uani 1 1 d . A .
C19 C 0.8255(3) 0.5926(3) -0.4996(3) 0.0159(8) Uani 1 1 d . . .
C20 C 0.8510(3) 0.4984(3) -0.5249(3) 0.0176(8) Uani 1 1 d . A .
H20 H 0.9154 0.4949 -0.5844 0.021 Uiso 1 1 calc R . .
C21 C 0.8978(4) 0.3019(3) -0.6088(3) 0.0254(10) Uani 1 1 d . . .
H21A H 0.9248 0.2301 -0.6059 0.030 Uiso 1 1 calc R . .
H21B H 0.9762 0.3432 -0.6217 0.030 Uiso 1 1 calc R . .
C22 C 0.8284(4) 0.3366(4) -0.6973(3) 0.0293(10) Uani 1 1 d . . .
H22A H 0.7480 0.2987 -0.6826 0.044 Uiso 1 1 calc R . .
H22B H 0.8844 0.3235 -0.7603 0.044 Uiso 1 1 calc R . .
H22C H 0.8092 0.4093 -0.7046 0.044 Uiso 1 1 calc R . .
C23 C 0.7015(4) 0.1385(3) -0.4462(3) 0.0288(10) Uani 1 1 d . . .
H23A H 0.7040 0.0895 -0.3828 0.035 Uiso 1 1 calc R . .
H23B H 0.7675 0.1177 -0.5016 0.035 Uiso 1 1 calc R . .
C24 C 0.5679(5) 0.1358(4) -0.4691(4) 0.0438(13) Uani 1 1 d . . .
H24A H 0.5024 0.1561 -0.4142 0.066 Uiso 1 1 calc R . .
H24B H 0.5500 0.0668 -0.4746 0.066 Uiso 1 1 calc R . .
H24C H 0.5661 0.1827 -0.5330 0.066 Uiso 1 1 calc R . .
C25 C 0.4046(4) 0.1410(3) -0.0549(4) 0.0277(10) Uani 1 1 d . A .
H25A H 0.3890 0.1271 0.0198 0.033 Uiso 1 1 calc R . .
H25B H 0.4815 0.1015 -0.0807 0.033 Uiso 1 1 calc R . .
C26 C 0.2894(4) 0.1047(4) -0.0845(4) 0.0362(12) Uani 1 1 d . . .
H26A H 0.2118 0.1406 -0.0560 0.054 Uiso 1 1 calc R A .
H26B H 0.2783 0.0316 -0.0581 0.054 Uiso 1 1 calc R . .
H26C H 0.3036 0.1184 -0.1584 0.054 Uiso 1 1 calc R . .
C27 C 0.2777(4) 0.3236(3) 0.0486(3) 0.0197(8) Uani 1 1 d . . .
H27A H 0.3021 0.3688 0.0890 0.024 Uiso 1 1 calc R A .
H27B H 0.2745 0.2534 0.0884 0.024 Uiso 1 1 calc R . .
C28 C 0.1436(4) 0.3540(4) 0.0301(3) 0.0299(10) Uani 1 1 d . A .
H28A H 0.1463 0.4234 -0.0096 0.045 Uiso 1 1 calc R . .
H28B H 0.0818 0.3506 0.0953 0.045 Uiso 1 1 calc R . .
H28C H 0.1171 0.3075 -0.0070 0.045 Uiso 1 1 calc R . .
C29 C 0.3249(3) 0.7230(3) -0.0240(3) 0.0173(8) Uani 1 1 d . . .
H29A H 0.3376 0.7907 -0.0106 0.021 Uiso 1 1 calc R A .
H29B H 0.3384 0.6714 0.0348 0.021 Uiso 1 1 calc R . .
C30 C 0.1849(4) 0.7152(3) -0.0357(3) 0.0253(9) Uani 1 1 d . A .
H30A H 0.1709 0.7668 -0.0934 0.038 Uiso 1 1 calc R . .
H30B H 0.1241 0.7262 0.0261 0.038 Uiso 1 1 calc R . .
H30C H 0.1713 0.6477 -0.0473 0.038 Uiso 1 1 calc R . .
C31 C 0.4838(5) 0.8916(3) -0.2065(4) 0.0362(12) Uani 1 1 d . A .
H31A H 0.5694 0.9218 -0.2401 0.043 Uiso 1 1 calc R . .
H31B H 0.4575 0.9096 -0.1389 0.043 Uiso 1 1 calc R . .
C32 C 0.3873(7) 0.9355(4) -0.2687(4) 0.0552(17) Uani 1 1 d . . .
H32A H 0.4163 0.9219 -0.3372 0.083 Uiso 1 1 calc R A .
H32B H 0.3802 1.0089 -0.2722 0.083 Uiso 1 1 calc R . .
H32C H 0.3031 0.9040 -0.2368 0.083 Uiso 1 1 calc R . .
C33 C 0.8858(10) 0.8658(6) -0.5351(7) 0.0175(18) Uani 0.50 1 d P A 3
H33A H 0.9758 0.8682 -0.5751 0.021 Uiso 0.50 1 calc PR A 3
H33B H 0.8830 0.8894 -0.4716 0.021 Uiso 0.50 1 calc PR A 3
C33B C 0.8288(10) 0.8834(9) -0.5656(8) 0.024(2) Uani 0.50 1 d P A 4
H33C H 0.8456 0.8936 -0.6403 0.029 Uiso 0.50 1 calc PR A 4
H33D H 0.7446 0.9143 -0.5401 0.029 Uiso 0.50 1 calc PR A 4
C34 C 0.7957(10) 0.9313(8) -0.5971(8) 0.031(2) Uani 0.50 1 d P A 3
H34A H 0.7921 0.9016 -0.6552 0.046 Uiso 0.50 1 calc PR A 3
H34B H 0.8294 1.0005 -0.6211 0.046 Uiso 0.50 1 calc PR A 3
H34C H 0.7090 0.9330 -0.5539 0.046 Uiso 0.50 1 calc PR A 3
C34B C 0.9355(9) 0.9283(7) -0.5334(8) 0.034(2) Uani 0.50 1 d P A 4
H34D H 0.9096 0.9284 -0.4608 0.051 Uiso 0.50 1 calc PR A 4
H34E H 0.9520 0.9980 -0.5715 0.051 Uiso 0.50 1 calc PR A 4
H34F H 1.0139 0.8875 -0.5471 0.051 Uiso 0.50 1 calc PR A 4
C35 C 0.9772(4) 0.6934(4) -0.6630(3) 0.0296(10) Uani 1 1 d . . .
H35A H 1.0401 0.6369 -0.6584 0.036 Uiso 1 1 calc R A .
H35B H 1.0253 0.7579 -0.6801 0.036 Uiso 1 1 calc R . .
C36 C 0.9083(4) 0.6883(4) -0.7475(3) 0.0334(11) Uani 1 1 d . A .
H36A H 0.8608 0.6244 -0.7308 0.050 Uiso 1 1 calc R . .
H36B H 0.9721 0.6917 -0.8116 0.050 Uiso 1 1 calc R . .
H36C H 0.8482 0.7454 -0.7538 0.050 Uiso 1 1 calc R . .
C37 C 0.7575(4) 0.4900(3) -0.2368(3) 0.0193(8) Uani 1 1 d . . .
C38 C 0.8430(5) 0.0933(4) -0.1595(4) 0.0410(12) Uani 1 1 d . . .
H38 H 0.8041 0.1565 -0.1494 0.049 Uiso 1 1 calc R . .
C39 C 0.9509(5) 0.0654(4) -0.1256(4) 0.0476(14) Uani 1 1 d . . .
H39 H 0.9856 0.1074 -0.0911 0.057 Uiso 1 1 calc R . .
C40 C 1.0099(5) -0.0252(4) -0.1419(4) 0.0436(13) Uani 1 1 d . . .
H40 H 1.0866 -0.0455 -0.1197 0.052 Uiso 1 1 calc R . .
C41 C 0.9578(5) -0.0858(4) -0.1902(4) 0.0464(14) Uani 1 1 d . . .
H41 H 0.9974 -0.1483 -0.2019 0.056 Uiso 1 1 calc R . .
C42 C 0.8414(5) -0.0524(4) -0.2227(4) 0.0430(13) Uani 1 1 d . . .
H42 H 0.8027 -0.0935 -0.2556 0.052 Uiso 1 1 calc R . .

loop_
_atom_site_aniso_label
_atom_site_aniso_U_11
_atom_site_aniso_U_22
_atom_site_aniso_U_33
_atom_site_aniso_U_23
_atom_site_aniso_U_13
_atom_site_aniso_U_12
Fe 0.0129(3) 0.0189(3) 0.0114(3) -0.0074(2) -0.0001(2) 0.0000(2)
O2 0.0300(17) 0.041(2) 0.0343(18) -0.0208(16) -0.0160(15) 0.0095(14)
N1 0.0138(15) 0.0221(17) 0.0121(16) -0.0068(14) -0.0012(12) 0.0006(13)
N2 0.0139(15) 0.0195(17) 0.0135(16) -0.0082(13) -0.0021(12) 0.0020(13)
N3 0.0150(15) 0.0174(17) 0.0125(16) -0.0049(13) 0.0003(12) -0.0032(13)
N4 0.0163(16) 0.0217(18) 0.0148(17) -0.0082(14) -0.0004(13) -0.0008(13)
N5 0.0150(16) 0.0257(18) 0.0160(17) -0.0114(14) -0.0026(13) 0.0020(13)
N6 0.018(2) 0.031(3) 0.021(3) -0.004(2) -0.006(2) -0.008(2)
N7 0.039(2) 0.049(3) 0.033(2) -0.013(2) -0.0037(19) 0.006(2)
C1 0.0141(18) 0.023(2) 0.0108(18) -0.0066(15) -0.0050(14) 0.0053(15)
C2 0.020(2) 0.026(2) 0.0134(19) -0.0089(17) -0.0013(16) 0.0087(16)
C3 0.022(2) 0.024(2) 0.017(2) -0.0096(17) -0.0036(16) 0.0061(17)
C4 0.0194(19) 0.021(2) 0.0123(19) -0.0086(16) -0.0037(15) 0.0047(16)
C5 0.0202(19) 0.019(2) 0.018(2) -0.0080(16) -0.0056(16) 0.0010(16)
C6 0.0152(18) 0.0176(19) 0.0146(19) -0.0074(15) -0.0040(15) 0.0020(15)
C7 0.0169(19) 0.021(2) 0.021(2) -0.0093(17) -0.0035(16) -0.0006(16)
C8 0.0134(18) 0.0183(19) 0.0150(19) -0.0045(16) -0.0041(15) -0.0017(15)
C9 0.0119(17) 0.021(2) 0.0105(18) -0.0060(15) -0.0020(14) 0.0014(15)
C10 0.0127(17) 0.020(2) 0.0120(18) -0.0038(16) -0.0011(14) 0.0000(15)
C11 0.0119(17) 0.0177(19) 0.0138(19) -0.0084(15) -0.0019(14) 0.0021(14)
C12 0.0162(18) 0.021(2) 0.019(2) -0.0106(17) -0.0026(16) 0.0006(15)
C13 0.023(2) 0.020(2) 0.018(2) -0.0089(17) -0.0004(16) -0.0020(16)
C14 0.021(2) 0.018(2) 0.021(2) -0.0103(17) -0.0010(16) -0.0035(16)
C15 0.039(3) 0.023(2) 0.031(3) -0.016(2) 0.012(2) -0.011(2)
C16 0.028(2) 0.030(2) 0.019(2) -0.0114(19) 0.0101(18) -0.0098(19)
C17 0.052(3) 0.028(3) 0.029(3) -0.014(2) 0.028(2) -0.023(2)
C18 0.023(2) 0.030(2) 0.017(2) -0.0095(18) 0.0040(17) -0.0103(18)
C19 0.0117(17) 0.026(2) 0.0104(18) -0.0050(16) -0.0014(14) -0.0016(15)
C20 0.0127(18) 0.029(2) 0.0129(19) -0.0090(17) -0.0034(15) 0.0041(16)
C21 0.047(3) 0.019(2) 0.0095(19) -0.0077(16) -0.0047(18) 0.0193(19)
C22 0.035(2) 0.038(3) 0.017(2) -0.0145(19) -0.0032(18) 0.010(2)
C23 0.037(2) 0.022(2) 0.025(2) -0.0124(19) 0.0030(19) 0.0010(19)
C24 0.055(3) 0.044(3) 0.043(3) -0.025(3) -0.015(3) -0.009(3)
C25 0.026(2) 0.020(2) 0.034(3) -0.0042(19) -0.0010(19) -0.0047(18)
C26 0.031(2) 0.032(3) 0.047(3) -0.020(2) 0.002(2) -0.011(2)
C27 0.021(2) 0.020(2) 0.015(2) -0.0051(16) 0.0029(16) -0.0051(16)
C28 0.018(2) 0.041(3) 0.030(3) -0.015(2) 0.0035(18) -0.0020(19)
C29 0.0104(17) 0.0162(19) 0.025(2) -0.0130(17) 0.0040(15) 0.0035(14)
C30 0.0162(19) 0.031(2) 0.031(2) -0.016(2) -0.0011(17) 0.0033(17)
C31 0.046(3) 0.023(2) 0.036(3) -0.018(2) 0.007(2) -0.005(2)
C32 0.114(5) 0.022(3) 0.026(3) -0.007(2) -0.012(3) 0.017(3)
C33 0.016(4) 0.021(5) 0.014(4) -0.007(3) 0.003(4) -0.004(4)
C33B 0.013(5) 0.036(7) 0.026(6) -0.015(5) 0.004(4) -0.008(5)
C34 0.037(6) 0.023(6) 0.034(6) -0.006(5) -0.016(5) 0.009(5)
C34B 0.033(5) 0.022(5) 0.042(6) -0.004(4) -0.001(4) -0.011(4)
C35 0.027(2) 0.037(3) 0.019(2) -0.011(2) 0.0122(18) -0.012(2)
C36 0.036(3) 0.037(3) 0.021(2) -0.004(2) 0.003(2) 0.000(2)
C37 0.022(2) 0.017(2) 0.018(2) -0.0079(16) -0.0004(17) 0.0024(16)
C38 0.047(3) 0.037(3) 0.036(3) -0.003(2) -0.004(2) -0.004(2)
C39 0.043(3) 0.039(3) 0.055(4) 0.000(3) -0.006(3) -0.005(3)
C40 0.030(3) 0.040(3) 0.058(4) -0.004(3) -0.011(2) 0.002(2)
C41 0.049(3) 0.033(3) 0.051(3) -0.005(3) -0.001(3) 0.003(2)
C42 0.056(3) 0.037(3) 0.031(3) -0.010(2) 0.000(2) 0.002(3)

loop_
_atom_type_symbol
_atom_type_description
_atom_type_scat_dispersion_real
_atom_type_scat_dispersion_imag
_atom_type_scat_source
C C 0.0033 0.0016 'International Tables Vol C Tables 4.2.6.8 and 6.1.1.4'
H H 0.0000 0.0000 'International Tables Vol C Tables 4.2.6.8 and 6.1.1.4'
N N 0.0061 0.0033 'International Tables Vol C Tables 4.2.6.8 and 6.1.1.4'
O O 0.0106 0.0060 'International Tables Vol C Tables 4.2.6.8 and 6.1.1.4'
Fe Fe 0.3463 0.8444 'International Tables Vol C Tables 4.2.6.8 and 6.1.1.4'

loop_
_geom_angle_atom_site_label_1
_geom_angle_atom_site_label_2
_geom_angle_atom_site_label_3
_geom_angle
C37 Fe N4 91.40(16)
C37 Fe N3 92.38(15)
N4 Fe N3 89.11(13)
C37 Fe N1 92.87(15)
N4 Fe N1 91.09(13)
N3 Fe N1 174.73(13)
C37 Fe N2 91.83(15)
N4 Fe N2 176.77(13)
N3 Fe N2 90.67(12)
N1 Fe N2 88.84(12)
C37 Fe N5 178.48(16)
N4 Fe N5 88.68(13)
N3 Fe N5 86.10(12)
N1 Fe N5 88.64(12)
N2 Fe N5 88.09(13)
C1 N1 C4 105.9(3)
C1 N1 Fe 125.5(3)
C4 N1 Fe 128.5(2)
C9 N2 C6 105.7(3)
C9 N2 Fe 125.8(3)
C6 N2 Fe 128.4(2)
C11 N3 C14 104.9(3)
C11 N3 Fe 126.8(2)
C14 N3 Fe 128.3(3)
C19 N4 C16 105.3(3)
C19 N4 Fe 126.5(3)
C16 N4 Fe 128.2(3)
N6B N5 N6 109.7(5)
N6B N5 Fe 121.4(4)
N6 N5 Fe 120.9(3)
C42 N7 C38 119.6(5)
N1 C1 C20 126.2(3)
N1 C1 C2 110.5(3)
C20 C1 C2 123.3(3)
C3 C2 C1 106.4(3)
C3 C2 C21 129.9(4)
C1 C2 C21 123.7(4)
C2 C3 C4 106.5(3)
C2 C3 C23 126.4(4)
C4 C3 C23 126.4(4)
N1 C4 C5 124.4(3)
N1 C4 C3 110.7(3)
C5 C4 C3 124.9(4)
C6 C5 C4 125.5(4)
C6 C5 O1 114.4(4)
C4 C5 O1 120.1(4)
N2 C6 C5 123.7(3)
N2 C6 C7 110.7(3)
C5 C6 C7 125.6(3)
C8 C7 C6 105.8(3)
C8 C7 C25 126.2(4)
C6 C7 C25 128.0(4)
C7 C8 C9 107.6(3)
C7 C8 C27 128.1(3)
C9 C8 C27 124.3(3)
N2 C9 C10 125.8(3)
N2 C9 C8 110.2(3)
C10 C9 C8 124.0(3)
C9 C10 C11 126.2(3)
N3 C11 C10 124.5(3)
N3 C11 C12 111.3(3)
C10 C11 C12 124.2(3)
C13 C12 C11 106.7(3)
C13 C12 C29 128.5(3)
C11 C12 C29 124.8(3)
C12 C13 C14 106.3(3)
C12 C13 C31 127.6(4)
C14 C13 C31 125.9(4)
C15 C14 N3 123.8(4)
C15 C14 C13 125.4(4)
N3 C14 C13 110.8(3)
C14 C15 C16 126.4(4)
C14 C15 O1B 115.4(6)
C16 C15 O1B 117.9(6)
N4 C16 C15 124.1(4)
N4 C16 C17 109.7(4)
C15 C16 C17 126.2(4)
C18 C17 C16 108.3(4)
C18 C17 C33 124.3(5)
C16 C17 C33 125.3(5)
C18 C17 C33B 125.3(5)
C16 C17 C33B 123.1(5)
C33 C17 C33B 29.3(4)
C17 C18 C19 105.7(3)
C17 C18 C35 130.1(4)
C19 C18 C35 124.1(4)
N4 C19 C20 125.0(4)
N4 C19 C18 110.9(3)
C20 C19 C18 124.1(3)
C19 C20 C1 125.5(4)
C2 C21 C22 111.5(3)
C3 C23 C24 111.4(4)
C7 C25 C26 113.7(4)
C8 C27 C28 112.5(3)
C12 C29 C30 111.7(3)
C13 C31 C32 111.8(4)
C17 C33 C34 103.8(7)
C34B C33B C17 103.9(9)
C18 C35 C36 111.7(4)
O2 C37 Fe 179.1(4)
N7 C38 C39 123.2(5)
C38 C39 C40 118.8(5)
C41 C40 C39 120.0(5)
C40 C41 C42 118.4(5)
N7 C42 C41 119.9(5)

loop_
_geom_bond_atom_site_label_1
_geom_bond_atom_site_label_2
_geom_bond_distance
Fe C37 1.767(4)
Fe N4 2.006(3)
Fe N3 2.012(3)
Fe N1 2.013(3)
Fe N2 2.015(3)
Fe N5 2.069(3)
O1 C5 1.429(6)
O1B C15 1.454(12)
O2 C37 1.153(5)
N1 C1 1.368(5)
N1 C4 1.369(5)
N2 C9 1.379(4)
N2 C6 1.385(5)
N3 C11 1.379(5)
N3 C14 1.385(5)
N4 C19 1.379(5)
N4 C16 1.379(5)
N5 N6B 1.330(11)
N5 N6 1.434(5)
N7 C42 1.333(7)
N7 C38 1.342(6)
C1 C20 1.391(5)
C1 C2 1.462(5)
C2 C3 1.359(6)
C2 C21 1.534(5)
C3 C4 1.455(5)
C3 C23 1.514(5)
C4 C5 1.399(5)
C5 C6 1.398(5)
C6 C7 1.463(5)
C7 C8 1.364(5)
C7 C25 1.503(5)
C8 C9 1.452(5)
C8 C27 1.511(5)
C9 C10 1.379(5)
C10 C11 1.387(5)
C11 C12 1.448(5)
C12 C13 1.365(5)
C12 C29 1.527(5)
C13 C14 1.459(5)
C13 C31 1.502(6)
C14 C15 1.380(6)
C15 C16 1.393(6)
C16 C17 1.447(6)
C17 C18 1.342(6)
C17 C33 1.507(9)
C17 C33B 1.668(13)
C18 C19 1.456(5)
C18 C35 1.504(5)
C19 C20 1.383(5)
C21 C22 1.558(6)
C23 C24 1.536(7)
C25 C26 1.518(6)
C27 C28 1.533(6)
C29 C30 1.553(5)
C31 C32 1.515(7)
C33 C34 1.558(12)
C33B C34B 1.512(12)
C35 C36 1.536(6)
C38 C39 1.351(7)
C39 C40 1.380(7)
C40 C41 1.368(7)
C41 C42 1.439(8)

loop_
_geom_hbond_atom_site_label_D
_geom_hbond_atom_site_label_H
_geom_hbond_atom_site_label_A
_geom_hbond_distance_DH
_geom_hbond_distance_HA
_geom_hbond_distance_DA
_geom_hbond_angle_DHA
O1 H1 N7 0.96 1.86 2.791(6) 161.2
